data_8103650
loop_
_publ_author_name
'Engel, G.'
'Klee, W.E.'

_publ_section_title
;
 Bie Kristallstruktur des Cadmiumorthoarsenates Cd3 (As O4)2
;
_journal_name_full
;
Zeitschrift fuer Kristallographie, Kristallgeometrie, Kristallphysik, 
Kristallchemie (-144,1977)
;
_journal_page_first 332
_journal_page_last 339
_journal_volume 132
_journal_year 1970
_chemical_formula_sum 'As2 Cd3 O8'
_chemical_name_systematic 'Cd3 (As O4)2'
_space_group_IT_number 14
_symmetry_space_group_name_Hall '-P 2ybc'
_symmetry_space_group_name_H-M 'P 1 21/c 1'
_cell_angle_alpha 90
_cell_angle_beta 98.45
_cell_angle_gamma 90
_cell_formula_units_Z 4
_cell_length_a 9.285
_cell_length_b 11.936
_cell_length_c 6.599
_cell_volume 723.400
_citation_journal_id_ASTM ZEKGAX
_cod_data_source_file Engel_ZEKGAX_1970_1023.cif
_cod_data_source_block As2Cd3O8
_cod_original_cell_volume 723.4001
_cod_database_code 8103650

loop_
_symmetry_equiv_pos_as_xyz
x,y,z
-x,y+1/2,-z+1/2
-x,-y,-z
x,-y-1/2,z-1/2

loop_
_atom_site_label
_atom_site_type_symbol
_atom_site_fract_x
_atom_site_fract_y
_atom_site_fract_z
_atom_site_occupancy
_atom_site_U_iso_or_equiv
Cd2 Cd+2 0.7155 0.0821 0.3334 1 0.0
As2 As+5 0.6054 0.0887 0.8109 1 0.0
As1 As+5 0.083 0.1358 0.3934 1 0.0
O2 O-2 0.9228 0.2024 0.404 1 0.0
Cd3 Cd+2 0.3535 0.1909 0.1288 1 0.0
O3 O-2 0.2102 0.2341 0.3731 1 0.0
O5 O-2 0.4726 0.1819 0.845 1 0.0
O1 O-2 0.081 0.0647 0.1686 1 0.0
O8 O-2 0.5315 0.9608 0.7461 1 0.0
O7 O-2 0.7343 0.0774 0.0193 1 0.0
O6 O-2 0.7064 0.137 0.6349 1 0.0
O4 O-2 0.1252 0.0606 0.6119 1 0.0
Cd1 Cd+2 0.9475 0.1177 0.8442 1 0.0
